data_7160459
loop_
_publ_author_name
'Huang, Haibo'
'Zhao, Yu'
'Zhang, Li'
'Li, Yan'
'Fang, Yewen'

_publ_section_title
;
 Redox-neutral-photocatalyzed decarboxylative radical addition/acyl
 migration cascade process: modular access to functionalized
 &#x3b1;-(hetero)aryl-&#x3b1;-aminoketones.
;
_journal_issue 17
_journal_name_full 'Organic &amp; biomolecular chemistry'
_journal_page_first 4079
_journal_page_last 4083
_journal_paper_doi 10.1039/d5ob00290g
_journal_volume 23
_journal_year 2025
_chemical_formula_moiety '4(C16 H23 N O2)'
_chemical_formula_sum 'C64 H92 N4 O8'
_chemical_formula_weight 1045.47
_space_group_crystal_system monoclinic
_space_group_IT_number 14
_space_group_name_Hall '-P 2ybc'
_space_group_name_H-M_alt 'P 1 21/c 1'
_symmetry_Int_Tables_number 14
_audit_creation_date 2024-12-10
_audit_creation_method
;
Olex2 1.2
(compiled 2018.05.29 svn.r3508 for OlexSys, GUI svn.r5506)
;
_audit_update_record
;
2025-01-07 deposited with the CCDC.	2025-03-31 downloaded from the CCDC.
;
_cell_angle_alpha 90.00(3)
_cell_angle_beta 98.23(3)
_cell_angle_gamma 90.00(3)
_cell_formula_units_Z 1
_cell_length_a 6.261(2)
_cell_length_b 17.992(4)
_cell_length_c 14.418(3)
_cell_measurement_reflns_used 9912
_cell_measurement_temperature 273.15
_cell_measurement_theta_max 25.07
_cell_measurement_theta_min 2.27
_cell_volume 1607.4(7)
_computing_cell_refinement 'SAINT v8.37A (Bruker, 2015)'
_computing_data_reduction 'SAINT v8.37A (Bruker, 2015)'
_computing_molecular_graphics 'Olex2 (Dolomanov et al., 2009)'
_computing_publication_material 'Olex2 (Dolomanov et al., 2009)'
_computing_structure_refinement 'olex2.refine (Bourhis et al., 2015)'
_diffrn_ambient_temperature 273.15
_diffrn_measured_fraction_theta_full 0.9941
_diffrn_measured_fraction_theta_max 0.9941
_diffrn_measurement_device_type 'Bruker APEX-II CCD'
_diffrn_measurement_method '\f and \w scans'
_diffrn_radiation_type 'Mo K\a'
_diffrn_radiation_wavelength 0.71073
_diffrn_reflns_av_R_equivalents 0.0319
_diffrn_reflns_av_unetI/netI 0.0132
_diffrn_reflns_limit_h_max 7
_diffrn_reflns_limit_h_min -7
_diffrn_reflns_limit_k_max 21
_diffrn_reflns_limit_k_min -21
_diffrn_reflns_limit_l_max 17
_diffrn_reflns_limit_l_min -17
_diffrn_reflns_number 40925
_diffrn_reflns_theta_full 25.1081
_diffrn_reflns_theta_max 25.11
_diffrn_reflns_theta_min 2.26
_diffrn_standards_number 0
_exptl_absorpt_coefficient_mu 0.070
_exptl_absorpt_correction_T_max 0.7452
_exptl_absorpt_correction_T_min 0.7125
_exptl_absorpt_correction_type none
_exptl_absorpt_process_details
;
SADABS-2016/2 (Bruker,2016/2) was used for absorption correction.
wR2(int) was 0.1284 before and 0.0490 after correction.
The Ratio of minimum to maximum transmission is 0.9561.
The \l/2 correction factor is Not present.
;
_exptl_crystal_density_diffrn 1.0799
_exptl_crystal_density_method 'not measured'
_exptl_crystal_description BLOCK
_exptl_crystal_F_000 568.2587
_refine_diff_density_max 0.2900
_refine_diff_density_min -0.2273
_refine_diff_density_rms 0.0520
_refine_ls_d_res_high 0.8375
_refine_ls_d_res_low 8.9961
_refine_ls_goodness_of_fit_ref 1.0658
_refine_ls_hydrogen_treatment constr
_refine_ls_matrix_type full
_refine_ls_number_constraints 35
_refine_ls_number_parameters 177
_refine_ls_number_reflns 2857
_refine_ls_number_restraints 0
_refine_ls_restrained_S_all 1.0658
_refine_ls_R_factor_all 0.0686
_refine_ls_R_factor_gt 0.0555
_refine_ls_shift/su_max 0.0001
_refine_ls_shift/su_mean 0.0000
_refine_ls_structure_factor_coef Fsqd
_refine_ls_weighting_details 'w=1/[\s^2^(Fo^2^)+(0.0839P)^2^+0.4667P] where P=(Fo^2^+2Fc^2^)/3'
_refine_ls_weighting_scheme calc
_refine_ls_wR_factor_gt 0.1466
_refine_ls_wR_factor_ref 0.1605
_reflns_Friedel_coverage 0.0
_reflns_limit_h_max 7
_reflns_limit_h_min -7
_reflns_limit_k_max 21
_reflns_limit_k_min 0
_reflns_limit_l_max 17
_reflns_limit_l_min 0
_reflns_number_gt 2274
_reflns_number_total 2857
_reflns_threshold_expression I>=2u(I)
_cod_data_source_file d5ob00290g2.cif
_cod_data_source_block 11_a
_cod_depositor_comments 'Adding full bibliography for 7160459.cif.'
_cod_database_code 7160459
_olex2_refinement_description
;
1. Fixed Uiso
 At 1.2 times of:
  All C(H) groups, All C(H,H) groups, All N(H) groups
 At 1.5 times of:
  All C(H,H,H) groups
2.a Secondary CH2 refined with riding coordinates:
 C007(H00a,H00b)
2.b Aromatic/amide H refined with riding coordinates:
 C00B(H00c), C00G(H00l), C00F(H00k), C00E(H00j), C009(H009), N001(H001)
2.c Idealised Me refined as rotating group:
 C00C(H00d,H00e,H00f), C00D(H00g,H00h,H00i), C00H(H00m,H00n,H00o), C00I(H00p,
 H00q,H00r), C00J(H00s,H00t,H00u)
;
_olex2_submission_special_instructions 'No special instructions were received'

loop_
_space_group_symop_id
_space_group_symop_operation_xyz
1 x,y,z
2 -x,y+1/2,-z+1/2
3 -x,-y,-z
4 x,-y-1/2,z-1/2

loop_
_atom_site_label
_atom_site_type_symbol
_atom_site_fract_x
_atom_site_fract_y
_atom_site_fract_z
_atom_site_U_iso_or_equiv
_atom_site_adp_type
_atom_site_occupancy
_atom_site_refinement_flags_posn
N001 N 0.70400(19) 0.34888(7) 0.15843(9) 0.0390(4) Uani 1.000000 .
O002 O 0.4643(2) 0.43527(8) 0.09907(11) 0.0651(4) Uani 1.000000 .
O003 O 0.16978(19) 0.32121(9) 0.18780(12) 0.0730(5) Uani 1.000000 .
C004 C 0.5557(2) 0.31571(9) 0.21565(12) 0.0374(4) Uani 1.000000 .
C005 C 0.6150(3) 0.23436(9) 0.23944(12) 0.0429(4) Uani 1.000000 .
C006 C 0.6490(3) 0.41071(10) 0.10789(13) 0.0477(4) Uani 1.000000 .
C007 C 0.5329(3) 0.36369(10) 0.30196(13) 0.0486(5) Uani 1.000000 .
C008 C 0.3319(3) 0.30917(10) 0.15386(14) 0.0510(5) Uani 1.000000 .
C009 C 0.7820(3) 0.19752(11) 0.20599(16) 0.0587(5) Uani 1.000000 .
C00A C 0.7308(4) 0.38738(12) 0.37235(14) 0.0613(5) Uani 1.000000 .
C00B C 0.4911(4) 0.19419(11) 0.29424(17) 0.0653(6) Uani 1.000000 .
C00C C 0.8231(3) 0.44651(14) 0.06231(17) 0.0740(7) Uani 1.000000 .
C00D C 0.3207(4) 0.27830(16) 0.05752(18) 0.0805(7) Uani 1.000000 .
C00E C 0.8273(4) 0.12356(13) 0.2294(2) 0.0814(7) Uani 1.000000 .
C00F C 0.7047(5) 0.08543(12) 0.2844(2) 0.0849(8) Uani 1.000000 .
C00G C 0.5369(4) 0.12031(14) 0.3163(2) 0.0824(8) Uani 1.000000 .
C00H C 0.8747(5) 0.32346(16) 0.4088(2) 0.0971(10) Uani 1.000000 .
C00I C 0.8689(5) 0.44614(16) 0.3315(2) 0.0958(9) Uani 1.000000 .
C00J C 0.6370(6) 0.4231(2) 0.4539(2) 0.1141(11) Uani 1.000000 .
H00c H 0.3755(4) 0.21716(11) 0.31654(17) 0.0783(7) Uiso 1.000000 R
H00l H 0.4519(4) 0.09441(14) 0.3533(2) 0.0989(9) Uiso 1.000000 R
H00k H 0.7357(5) 0.03604(12) 0.2999(2) 0.1019(9) Uiso 1.000000 R
H00j H 0.9421(4) 0.09990(13) 0.2073(2) 0.0977(9) Uiso 1.000000 R
H009 H 0.8651(3) 0.22244(11) 0.16737(16) 0.0704(6) Uiso 1.000000 R
H001 H 0.82807(19) 0.32879(7) 0.15685(9) 0.0468(4) Uiso 1.000000 R
H00a H 0.4591(3) 0.40891(10) 0.27905(13) 0.0583(5) Uiso 1.000000 R
H00b H 0.4363(3) 0.33736(10) 0.33747(13) 0.0583(5) Uiso 1.000000 R
H00d H 0.9070(18) 0.4787(8) 0.1064(4) 0.1110(10) Uiso 1.000000 GR
H00e H 0.9147(17) 0.40881(14) 0.0421(11) 0.1110(10) Uiso 1.000000 GR
H00f H 0.7591(4) 0.4749(8) 0.0091(8) 0.1110(10) Uiso 1.000000 GR
H00g H 0.278(3) 0.2271(3) 0.0576(3) 0.1208(11) Uiso 1.000000 GR
H00h H 0.217(2) 0.3059(7) 0.0155(3) 0.1208(11) Uiso 1.000000 GR
H00i H 0.4600(9) 0.2819(10) 0.0374(6) 0.1208(11) Uiso 1.000000 GR
H00m H 0.7901(9) 0.2860(6) 0.4340(15) 0.1456(15) Uiso 1.000000 GR
H00n H 0.941(3) 0.3027(9) 0.3586(4) 0.1456(15) Uiso 1.000000 GR
H00o H 0.985(2) 0.3410(3) 0.4572(12) 0.1456(15) Uiso 1.000000 GR
H00p H 0.945(3) 0.4234(3) 0.2857(12) 0.1438(14) Uiso 1.000000 GR
H00q H 0.7773(6) 0.4848(7) 0.3023(15) 0.1438(14) Uiso 1.000000 GR
H00r H 0.970(3) 0.4669(10) 0.3809(3) 0.1438(14) Uiso 1.000000 GR
H00s H 0.552(4) 0.4655(9) 0.4316(4) 0.1712(17) Uiso 1.000000 GR
H00t H 0.548(4) 0.3876(5) 0.4803(12) 0.1712(17) Uiso 1.000000 GR
H00u H 0.7525(6) 0.4386(14) 0.5010(9) 0.1712(17) Uiso 1.000000 GR

loop_
_atom_site_aniso_label
_atom_site_aniso_U_11
_atom_site_aniso_U_22
_atom_site_aniso_U_33
_atom_site_aniso_U_12
_atom_site_aniso_U_13
_atom_site_aniso_U_23
N001 0.0248(6) 0.0426(8) 0.0499(8) 0.0032(5) 0.0065(5) 0.0075(6)
O002 0.0473(8) 0.0682(9) 0.0793(10) 0.0192(6) 0.0071(6) 0.0257(7)
O003 0.0247(6) 0.0925(11) 0.1022(12) 0.0032(6) 0.0107(7) 0.0187(9)
C004 0.0240(7) 0.0383(8) 0.0503(9) 0.0009(6) 0.0065(6) 0.0044(7)
C005 0.0360(8) 0.0361(9) 0.0549(10) -0.0025(7) 0.0010(7) 0.0021(7)
C006 0.0400(9) 0.0508(10) 0.0514(10) 0.0026(8) 0.0040(7) 0.0101(8)
C007 0.0446(9) 0.0475(10) 0.0556(10) 0.0085(7) 0.0134(8) 0.0012(8)
C008 0.0274(8) 0.0520(10) 0.0715(12) -0.0027(7) 0.0003(8) 0.0071(9)
C009 0.0541(11) 0.0419(10) 0.0816(14) 0.0079(8) 0.0151(10) 0.0004(9)
C00A 0.0732(13) 0.0560(11) 0.0517(11) 0.0046(10) -0.0013(9) -0.0072(9)
C00B 0.0610(12) 0.0523(12) 0.0852(15) -0.0046(9) 0.0198(11) 0.0149(10)
C00C 0.0577(12) 0.0837(16) 0.0815(15) -0.0048(11) 0.0129(11) 0.0353(13)
C00D 0.0585(13) 0.0928(18) 0.0825(16) -0.0093(12) -0.0167(11) -0.0180(13)
C00E 0.0822(16) 0.0467(12) 0.115(2) 0.0195(11) 0.0127(14) -0.0031(13)
C00F 0.0992(19) 0.0379(12) 0.112(2) 0.0014(12) -0.0048(16) 0.0132(12)
C00G 0.0910(18) 0.0545(13) 0.1008(19) -0.0142(12) 0.0104(14) 0.0258(12)
C00H 0.103(2) 0.0823(17) 0.0890(18) 0.0169(15) -0.0427(16) -0.0033(14)
C00I 0.106(2) 0.0861(18) 0.0872(18) -0.0404(16) -0.0161(15) -0.0067(14)
C00J 0.141(3) 0.127(3) 0.0738(17) 0.014(2) 0.0132(18) -0.0427(18)

loop_
_atom_type_symbol
_atom_type_scat_dispersion_real
_atom_type_scat_dispersion_imag
_atom_type_scat_Cromer_Mann_a1
_atom_type_scat_Cromer_Mann_a2
_atom_type_scat_Cromer_Mann_a3
_atom_type_scat_Cromer_Mann_a4
_atom_type_scat_Cromer_Mann_b1
_atom_type_scat_Cromer_Mann_b2
_atom_type_scat_Cromer_Mann_b3
_atom_type_scat_Cromer_Mann_b4
_atom_type_scat_Cromer_Mann_c
_atom_type_scat_source
_atom_type_scat_dispersion_source
H 0.00000 0.00000 0.49300 0.32291 0.14019 0.04081 10.51090 26.12570 3.14236 57.79970 0.0030380000826 'International Tables Volume C Table 6.1.1.4 (pp. 500-502)' 'Henke, Gullikson and Davis, At. Data and Nucl. Data Tables, 1993, 54, 2'
C 0.00347 0.00161 2.31000 1.02000 1.58860 0.86500 20.84390 10.20750 0.56870 51.65120 0.215599998832 'International Tables Volume C Table 6.1.1.4 (pp. 500-502)' 'Henke, Gullikson and Davis, At. Data and Nucl. Data Tables, 1993, 54, 2'
O 0.01158 0.00611 3.04850 2.28680 1.54630 0.86700 13.27710 5.70110 0.32390 32.90890 0.250800013542 'International Tables Volume C Table 6.1.1.4 (pp. 500-502)' 'Henke, Gullikson and Davis, At. Data and Nucl. Data Tables, 1993, 54, 2'
N 0.00653 0.00323 12.21260 3.13220 2.01250 1.16630 0.00570 9.89330 28.99750 0.58260 -11.5290002823 'International Tables Volume C Table 6.1.1.4 (pp. 500-502)' 'Henke, Gullikson and Davis, At. Data and Nucl. Data Tables, 1993, 54, 2'

loop_
_geom_angle_atom_site_label_1
_geom_angle_atom_site_label_2
_geom_angle_atom_site_label_3
_geom_angle
_geom_angle_site_symmetry_1
_geom_angle_site_symmetry_3
_geom_angle_publ_flag
C006 N001 C004 120.71(13) . . ?
H001 N001 C004 119.64(8) . . ?
H001 N001 C006 119.64(9) . . ?
C005 C004 N001 111.33(12) . . ?
C007 C004 N001 111.67(13) . . ?
C007 C004 C005 113.67(14) . . ?
C008 C004 N001 107.59(13) . . ?
C008 C004 C005 103.01(12) . . ?
C008 C004 C007 109.02(13) . . ?
C009 C005 C004 123.34(16) . . ?
C00B C005 C004 119.12(16) . . ?
C00B C005 C009 117.49(17) . . ?
O002 C006 N001 121.16(16) . . ?
C00C C006 N001 116.56(15) . . ?
C00C C006 O002 122.28(17) . . ?
C00A C007 C004 121.85(14) . . ?
H00a C007 C004 106.87(9) . . ?
H00a C007 C00A 106.87(10) . . ?
H00b C007 C004 106.87(9) . . ?
H00b C007 C00A 106.87(11) . . ?
H00b C007 H00a 106.7 . . ?
C004 C008 O003 119.69(18) . . ?
C00D C008 O003 121.00(17) . . ?
C00D C008 C004 118.79(16) . . ?
C00E C009 C005 120.8(2) . . ?
H009 C009 C005 119.60(11) . . ?
H009 C009 C00E 119.60(15) . . ?
C00H C00A C007 113.67(18) . . ?
C00I C00A C007 112.39(18) . . ?
C00I C00A C00H 108.5(2) . . ?
C00J C00A C007 105.13(19) . . ?
C00J C00A C00H 109.2(2) . . ?
C00J C00A C00I 107.7(2) . . ?
C00G C00B C005 121.1(2) . . ?
H00c C00B C005 119.47(11) . . ?
H00c C00B C00G 119.47(15) . . ?
H00d C00C C006 109.5 . . ?
H00e C00C C006 109.5 . . ?
H00e C00C H00d 109.5 . . ?
H00f C00C C006 109.5 . . ?
H00f C00C H00d 109.5 . . ?
H00f C00C H00e 109.5 . . ?
H00g C00D C008 109.5 . . ?
H00h C00D C008 109.5 . . ?
H00h C00D H00g 109.5 . . ?
H00i C00D C008 109.5 . . ?
H00i C00D H00g 109.5 . . ?
H00i C00D H00h 109.5 . . ?
C00F C00E C009 120.6(2) . . ?
H00j C00E C009 119.69(15) . . ?
H00j C00E C00F 119.69(14) . . ?
C00G C00F C00E 119.4(2) . . ?
H00k C00F C00E 120.30(14) . . ?
H00k C00F C00G 120.30(14) . . ?
C00F C00G C00B 120.6(2) . . ?
H00l C00G C00B 119.70(15) . . ?
H00l C00G C00F 119.70(14) . . ?
H00m C00H C00A 109.5 . . ?
H00n C00H C00A 109.5 . . ?
H00n C00H H00m 109.5 . . ?
H00o C00H C00A 109.5 . . ?
H00o C00H H00m 109.5 . . ?
H00o C00H H00n 109.5 . . ?
H00p C00I C00A 109.5 . . ?
H00q C00I C00A 109.5 . . ?
H00q C00I H00p 109.5 . . ?
H00r C00I C00A 109.5 . . ?
H00r C00I H00p 109.5 . . ?
H00r C00I H00q 109.5 . . ?
H00s C00J C00A 109.5 . . ?
H00t C00J C00A 109.5 . . ?
H00t C00J H00s 109.5 . . ?
H00u C00J C00A 109.5 . . ?
H00u C00J H00s 109.5 . . ?
H00u C00J H00t 109.5 . . ?

loop_
_geom_bond_atom_site_label_1
_geom_bond_atom_site_label_2
_geom_bond_distance
_geom_bond_site_symmetry_2
_geom_bond_publ_flag
N001 C004 1.455(2) . ?
N001 C006 1.347(2) . ?
N001 H001 0.8600 . ?
O002 C006 1.228(2) . ?
O003 C008 1.208(2) . ?
C004 C005 1.537(2) . ?
C004 C007 1.538(2) . ?
C004 C008 1.554(2) . ?
C005 C009 1.382(3) . ?
C005 C00B 1.387(3) . ?
C006 C00C 1.496(3) . ?
C007 C00A 1.545(3) . ?
C007 H00a 0.9700 . ?
C007 H00b 0.9700 . ?
C008 C00D 1.488(3) . ?
C009 C00E 1.392(3) . ?
C009 H009 0.9300 . ?
C00A C00H 1.509(3) . ?
C00A C00I 1.536(4) . ?
C00A C00J 1.529(3) . ?
C00B C00G 1.387(3) . ?
C00B H00c 0.9300 . ?
C00C H00d 0.9600 . ?
C00C H00e 0.9600 . ?
C00C H00f 0.9600 . ?
C00D H00g 0.9600 . ?
C00D H00h 0.9600 . ?
C00D H00i 0.9600 . ?
C00E C00F 1.365(4) . ?
C00E H00j 0.9300 . ?
C00F C00G 1.359(4) . ?
C00F H00k 0.9300 . ?
C00G H00l 0.9300 . ?
C00H H00m 0.9600 . ?
C00H H00n 0.9600 . ?
C00H H00o 0.9600 . ?
C00I H00p 0.9600 . ?
C00I H00q 0.9600 . ?
C00I H00r 0.9600 . ?
C00J H00s 0.9600 . ?
C00J H00t 0.9600 . ?
C00J H00u 0.9600 . ?
